data_2017909
loop_
_publ_author_name
'Smith, Graham'
'Wermuth, Urs D.'

_publ_section_title
;
 Hydrogen bonding in the anhydrous 1:1 proton-transfer compounds of
 isonipecotamide with nitro-substituted benzoic acids: the salts of the
 three isomeric mononitrobenzoic acids and of 3,5-dinitrobenzoic acid
;
_journal_coeditor_code SU3056
_journal_issue 12
_journal_name_full 'Acta Crystallographica Section C'
_journal_page_first o614
_journal_page_last o618
_journal_paper_doi 10.1107/S0108270110045750
_journal_volume 66
_journal_year 2010
_chemical_formula_iupac 'C6 H13 N2 O + , C7 H3 N2 O6 -'
_chemical_formula_moiety 'C6 H13 N2 O +, C7 H3 N2 O6 -'
_chemical_formula_sum 'C13 H16 N4 O7'
_chemical_formula_weight 340.30
_chemical_melting_point_gt 473
_chemical_melting_point_lt 475
_chemical_name_common 'isonipecotamide 3,5-dinitrobenzoate'
_chemical_name_systematic
;
4-carbamoylpiperidinium 3,5-dinitrobenzoate
;
_space_group_IT_number 2
_symmetry_cell_setting triclinic
_symmetry_space_group_name_Hall '-P 1'
_symmetry_space_group_name_H-M 'P -1'
_atom_sites_solution_hydrogens geom
_atom_sites_solution_primary direct
_atom_sites_solution_secondary difmap
_audit_creation_method SHELXL97
_cell_angle_alpha 111.370(8)
_cell_angle_beta 99.504(7)
_cell_angle_gamma 100.772(8)
_cell_formula_units_Z 2
_cell_length_a 5.7159(5)
_cell_length_b 11.9970(12)
_cell_length_c 12.6447(10)
_cell_measurement_reflns_used 3824
_cell_measurement_temperature 200(2)
_cell_measurement_theta_max 28.7
_cell_measurement_theta_min 3.08
_cell_volume 767.04(14)
_computing_cell_refinement 'CrysAlis Pro (Oxford Diffraction, 2009)'
_computing_data_collection 'CrysAlis Pro (Oxford Diffraction, 2009)'
_computing_data_reduction 'CrysAlis Pro (Oxford Diffraction, 2009)'
_computing_molecular_graphics 'PLATON (Spek, 2009)'
_computing_publication_material 'PLATON (Spek, 2009)'
_computing_structure_refinement
;
SHELXL97 (Sheldrick, 2008) within WinGX (Farrugia, 1999)
;
_computing_structure_solution 'SIR92 (Altomare <i>et al.</i>, 1994)'
_diffrn_ambient_temperature 200(2)
_diffrn_measured_fraction_theta_full 0.998
_diffrn_measured_fraction_theta_max 0.998
_diffrn_measurement_device_type 'Oxford Gemini-S Ultra CCD area-detector'
_diffrn_measurement_method \w
_diffrn_radiation_monochromator graphite
_diffrn_radiation_source 'Enhance (Mo) X-ray source'
_diffrn_radiation_type MoK\a
_diffrn_radiation_wavelength 0.71073
_diffrn_reflns_av_R_equivalents 0.0289
_diffrn_reflns_av_sigmaI/netI 0.0312
_diffrn_reflns_limit_h_max 7
_diffrn_reflns_limit_h_min -7
_diffrn_reflns_limit_k_max 14
_diffrn_reflns_limit_k_min -14
_diffrn_reflns_limit_l_max 15
_diffrn_reflns_limit_l_min -15
_diffrn_reflns_number 9445
_diffrn_reflns_theta_full 25.99
_diffrn_reflns_theta_max 25.99
_diffrn_reflns_theta_min 3.09
_diffrn_standards_number 0
_exptl_absorpt_coefficient_mu 0.121
_exptl_absorpt_correction_T_max 0.980
_exptl_absorpt_correction_T_min 0.967
_exptl_absorpt_correction_type multi-scan
_exptl_absorpt_process_details '(CrysAlis Pro; Oxford Diffraction, 2009)'
_exptl_crystal_colour yellow
_exptl_crystal_density_diffrn 1.473
_exptl_crystal_density_method 'not measured'
_exptl_crystal_description plate
_exptl_crystal_F_000 356
_exptl_crystal_size_max 0.30
_exptl_crystal_size_mid 0.25
_exptl_crystal_size_min 0.15
_refine_diff_density_max 0.160
_refine_diff_density_min -0.205
_refine_ls_extinction_method none
_refine_ls_goodness_of_fit_ref 1.048
_refine_ls_hydrogen_treatment mixed
_refine_ls_matrix_type full
_refine_ls_number_parameters 233
_refine_ls_number_reflns 2996
_refine_ls_number_restraints 0
_refine_ls_restrained_S_all 1.048
_refine_ls_R_factor_all 0.0605
_refine_ls_R_factor_gt 0.0397
_refine_ls_shift/su_max 0.000
_refine_ls_shift/su_mean 0.000
_refine_ls_structure_factor_coef Fsqd
_refine_ls_weighting_details 'calc w = 1/[\s^2^(Fo^2^)+(0.0464P)^2^+0.0623P] where P=(Fo^2^+2Fc^2^)/3'
_refine_ls_weighting_scheme calc
_refine_ls_wR_factor_gt 0.0866
_refine_ls_wR_factor_ref 0.0924
_reflns_number_gt 2279
_reflns_number_total 2996
_reflns_threshold_expression I>2\s(I)
_cod_data_source_file su3056.cif
_cod_data_source_block IV
_cod_database_code 2017909
_cod_database_fobs_code 2017909

loop_
_symmetry_equiv_pos_as_xyz
'x, y, z'
'-x, -y, -z'

loop_
_atom_site_aniso_label
_atom_site_aniso_U_11
_atom_site_aniso_U_22
_atom_site_aniso_U_33
_atom_site_aniso_U_12
_atom_site_aniso_U_13
_atom_site_aniso_U_23
O41A 0.0379(6) 0.0498(8) 0.0405(7) 0.0247(6) 0.0186(5) 0.0282(6)
N1A 0.0300(8) 0.0401(9) 0.0389(8) 0.0169(7) 0.0140(6) 0.0271(7)
N41A 0.0344(8) 0.0368(8) 0.0295(7) 0.0181(7) 0.0109(6) 0.0188(6)
C2A 0.0423(10) 0.0375(10) 0.0397(9) 0.0194(8) 0.0189(8) 0.0210(8)
C3A 0.0342(9) 0.0319(9) 0.0302(8) 0.0118(7) 0.0105(7) 0.0158(7)
C4A 0.0237(8) 0.0314(9) 0.0337(9) 0.0096(7) 0.0096(6) 0.0190(7)
C5A 0.0365(9) 0.0328(9) 0.0323(9) 0.0112(7) 0.0042(7) 0.0160(7)
C6A 0.0329(9) 0.0422(11) 0.0346(9) 0.0088(8) 0.0037(7) 0.0217(8)
C41A 0.0263(8) 0.0256(8) 0.0299(8) 0.0063(7) 0.0061(6) 0.0133(7)
O11 0.0359(7) 0.0550(8) 0.0597(8) 0.0151(6) 0.0160(6) 0.0426(7)
O12 0.0362(6) 0.0428(7) 0.0473(7) 0.0214(6) 0.0174(5) 0.0270(6)
O31 0.0591(8) 0.0658(10) 0.0547(8) 0.0227(7) 0.0310(7) 0.0386(7)
O32 0.0791(10) 0.0515(9) 0.0692(10) 0.0283(8) 0.0210(8) 0.0429(8)
O51 0.0371(7) 0.0352(8) 0.0740(10) 0.0143(6) 0.0190(6) 0.0025(7)
O52 0.0528(8) 0.0812(11) 0.0462(8) 0.0190(8) 0.0292(7) 0.0171(8)
N3 0.0452(9) 0.0401(9) 0.0371(8) 0.0107(7) 0.0097(7) 0.0213(7)
N5 0.0262(8) 0.0396(9) 0.0385(9) 0.0022(7) 0.0094(6) -0.0039(7)
C1 0.0223(8) 0.0278(8) 0.0236(7) 0.0044(6) 0.0020(6) 0.0087(6)
C2 0.0240(8) 0.0284(9) 0.0238(8) 0.0066(7) 0.0058(6) 0.0080(6)
C3 0.0304(8) 0.0278(9) 0.0249(8) 0.0066(7) 0.0041(6) 0.0103(7)
C4 0.0306(9) 0.0255(9) 0.0337(9) 0.0098(7) 0.0017(7) 0.0074(7)
C5 0.0239(8) 0.0317(9) 0.0278(8) 0.0066(7) 0.0065(6) 0.0030(7)
C6 0.0252(8) 0.0342(9) 0.0243(8) 0.0018(7) 0.0054(6) 0.0104(7)
C11 0.0247(8) 0.0333(9) 0.0331(9) 0.0066(7) 0.0033(7) 0.0184(7)

loop_
_atom_site_type_symbol
_atom_site_label
_atom_site_fract_x
_atom_site_fract_y
_atom_site_fract_z
_atom_site_U_iso_or_equiv
_atom_site_thermal_displace_type
_atom_site_calc_flag
_atom_site_refinement_flags
_atom_site_occupancy
O O41A 0.0238(2) 0.94674(11) 0.12385(10) 0.0368(4) Uani . . 1.000
N N1A 0.4414(3) 0.69533(13) 0.25966(12) 0.0313(5) Uani . . 1.000
N N41A 0.2169(3) 0.91229(13) -0.02221(12) 0.0304(4) Uani . . 1.000
C C2A 0.4128(3) 0.64556(16) 0.13017(14) 0.0359(6) Uani . . 1.000
C C3A 0.2496(3) 0.70614(15) 0.07572(14) 0.0304(5) Uani . . 1.000
C C4A 0.3521(3) 0.84774(14) 0.13217(13) 0.0273(5) Uani . . 1.000
C C5A 0.3880(3) 0.89615(15) 0.26500(13) 0.0334(5) Uani . . 1.000
C C6A 0.5495(3) 0.83224(16) 0.31662(14) 0.0356(6) Uani . . 1.000
C C41A 0.1842(3) 0.90734(14) 0.07838(13) 0.0269(5) Uani . . 1.000
O O11 0.9403(2) 0.58841(12) 0.23351(11) 0.0435(4) Uani . . 1.000
O O12 0.6878(2) 0.56279(11) 0.34513(10) 0.0371(4) Uani . . 1.000
O O31 0.7183(2) 0.25715(13) 0.50782(12) 0.0527(5) Uani . . 1.000
O O32 0.9621(3) 0.13842(13) 0.47058(13) 0.0593(6) Uani . . 1.000
O O51 1.4706(2) 0.16989(12) 0.20496(12) 0.0534(5) Uani . . 1.000
O O52 1.4018(2) 0.28118(15) 0.10752(12) 0.0605(5) Uani . . 1.000
N N3 0.8779(3) 0.22183(14) 0.46136(12) 0.0393(5) Uani . . 1.000
N N5 1.3703(2) 0.24465(14) 0.18419(13) 0.0416(5) Uani . . 1.000
C C1 0.9562(3) 0.43419(14) 0.30805(12) 0.0259(4) Uani . . 1.000
C C2 0.8795(3) 0.37918(14) 0.38042(12) 0.0263(5) Uani . . 1.000
C C3 0.9707(3) 0.28290(15) 0.38908(13) 0.0284(5) Uani . . 1.000
C C4 1.1348(3) 0.23763(15) 0.32766(14) 0.0319(5) Uani . . 1.000
C C5 1.2050(3) 0.29341(15) 0.25593(13) 0.0307(5) Uani . . 1.000
C C6 1.1204(3) 0.39006(15) 0.24469(13) 0.0294(5) Uani . . 1.000
C C11 0.8538(3) 0.53762(15) 0.29406(14) 0.0296(5) Uani . . 1.000
H H4A 0.51320 0.86850 0.11650 0.0330 Uiso calc R 1.000
H H11A 0.283(3) 0.6745(16) 0.2719(14) 0.034(4) Uiso . . 1.000
H H12A 0.542(4) 0.652(2) 0.2898(18) 0.062(6) Uiso . . 1.000
H H21A 0.34100 0.55630 0.09560 0.0430 Uiso calc R 1.000
H H22A 0.57320 0.66170 0.11430 0.0430 Uiso calc R 1.000
H H31A 0.08530 0.68400 0.08590 0.0370 Uiso calc R 1.000
H H32A 0.23790 0.67560 -0.00790 0.0370 Uiso calc R 1.000
H H41A 0.332(4) 0.8823(18) -0.0494(17) 0.049(6) Uiso . . 1.000
H H42A 0.135(3) 0.9531(17) -0.0548(15) 0.038(5) Uiso . . 1.000
H H51A 0.46370 0.98510 0.30060 0.0400 Uiso calc R 1.000
H H52A 0.22910 0.88140 0.28250 0.0400 Uiso calc R 1.000
H H61A 0.71290 0.85250 0.30480 0.0430 Uiso calc R 1.000
H H62A 0.56460 0.86170 0.40040 0.0430 Uiso calc R 1.000
H H2 0.76780 0.40680 0.42270 0.0320 Uiso calc R 1.000
H H4 1.19480 0.17290 0.33430 0.0380 Uiso calc R 1.000
H H6 1.17280 0.42520 0.19520 0.0350 Uiso calc R 1.000

loop_
_atom_type_symbol
_atom_type_description
_atom_type_scat_dispersion_real
_atom_type_scat_dispersion_imag
_atom_type_scat_source
C C 0.0033 0.0016 'International Tables Vol C Tables 4.2.6.8 and 6.1.1.4'
H H 0.0000 0.0000 'International Tables Vol C Tables 4.2.6.8 and 6.1.1.4'
N N 0.0061 0.0033 'International Tables Vol C Tables 4.2.6.8 and 6.1.1.4'
O O 0.0106 0.0060 'International Tables Vol C Tables 4.2.6.8 and 6.1.1.4'

loop_
_geom_angle_atom_site_label_1
_geom_angle_atom_site_label_2
_geom_angle_atom_site_label_3
_geom_angle_site_symmetry_1
_geom_angle_site_symmetry_2
_geom_angle_site_symmetry_3
_geom_angle
_geom_angle_publ_flag
C2A N1A C6A . . . 111.66(14) no
H11A N1A H12A . . . 108.3(18) no
C2A N1A H12A . . . 107.0(12) no
C6A N1A H11A . . . 110.2(12) no
C2A N1A H11A . . . 107.3(10) no
C6A N1A H12A . . . 112.1(14) no
C41A N41A H42A . . . 120.4(11) no
H41A N41A H42A . . . 121.8(18) no
C41A N41A H41A . . . 117.4(14) no
O32 N3 C3 . . . 118.39(16) no
O31 N3 O32 . . . 124.01(17) no
O31 N3 C3 . . . 117.60(16) no
O51 N5 C5 . . . 118.14(15) no
O52 N5 C5 . . . 118.22(15) no
O51 N5 O52 . . . 123.64(14) no
N1A C2A C3A . . . 110.18(14) no
C2A C3A C4A . . . 110.96(14) no
C5A C4A C41A . . . 111.63(14) no
C3A C4A C41A . . . 110.39(14) no
C3A C4A C5A . . . 110.00(14) no
C4A C5A C6A . . . 110.83(14) no
N1A C6A C5A . . . 110.25(14) no
O41A C41A N41A . . . 122.33(16) no
O41A C41A C4A . . . 121.88(14) no
N41A C41A C4A . . . 115.78(15) no
N1A C2A H21A . . . 110.00 no
C3A C2A H22A . . . 110.00 no
N1A C2A H22A . . . 110.00 no
C3A C2A H21A . . . 110.00 no
H21A C2A H22A . . . 108.00 no
C4A C3A H31A . . . 109.00 no
C2A C3A H31A . . . 109.00 no
C2A C3A H32A . . . 109.00 no
H31A C3A H32A . . . 108.00 no
C4A C3A H32A . . . 109.00 no
C3A C4A H4A . . . 108.00 no
C41A C4A H4A . . . 108.00 no
C5A C4A H4A . . . 108.00 no
C6A C5A H51A . . . 109.00 no
C4A C5A H52A . . . 109.00 no
C4A C5A H51A . . . 109.00 no
C6A C5A H52A . . . 109.00 no
H51A C5A H52A . . . 108.00 no
H61A C6A H62A . . . 108.00 no
N1A C6A H61A . . . 110.00 no
N1A C6A H62A . . . 110.00 no
C5A C6A H61A . . . 110.00 no
C5A C6A H62A . . . 110.00 no
C2 C1 C6 . . . 119.13(16) no
C2 C1 C11 . . . 120.61(15) no
C6 C1 C11 . . . 120.21(15) no
C1 C2 C3 . . . 119.41(16) no
N3 C3 C2 . . . 118.55(15) no
N3 C3 C4 . . . 118.65(17) no
C2 C3 C4 . . . 122.70(16) no
C3 C4 C5 . . . 116.36(17) no
N5 C5 C4 . . . 118.51(16) no
N5 C5 C6 . . . 118.27(15) no
C4 C5 C6 . . . 123.17(16) no
C1 C6 C5 . . . 119.23(16) no
O11 C11 O12 . . . 126.51(18) no
O11 C11 C1 . . . 117.67(15) no
O12 C11 C1 . . . 115.82(16) no
C1 C2 H2 . . . 120.00 no
C3 C2 H2 . . . 120.00 no
C3 C4 H4 . . . 122.00 no
C5 C4 H4 . . . 122.00 no
C1 C6 H6 . . . 120.00 no
C5 C6 H6 . . . 120.00 no

loop_
_geom_bond_atom_site_label_1
_geom_bond_atom_site_label_2
_geom_bond_site_symmetry_1
_geom_bond_site_symmetry_2
_geom_bond_distance
_geom_bond_publ_flag
O41A C41A . . 1.238(2) no
O11 C11 . . 1.247(2) no
O12 C11 . . 1.255(2) no
O31 N3 . . 1.224(2) no
O32 N3 . . 1.222(2) no
O51 N5 . . 1.231(2) no
O52 N5 . . 1.226(2) no
N1A C6A . . 1.487(3) no
N1A C2A . . 1.492(2) no
N41A C41A . . 1.336(2) no
N1A H12A . . 0.96(2) no
N1A H11A . . 0.947(18) no
N41A H42A . . 0.89(2) no
N41A H41A . . 0.87(2) no
N3 C3 . . 1.468(2) no
N5 C5 . . 1.470(2) no
C2A C3A . . 1.509(3) no
C3A C4A . . 1.531(3) no
C4A C41A . . 1.513(2) no
C4A C5A . . 1.527(2) no
C5A C6A . . 1.515(3) no
C2A H21A . . 0.9700 no
C2A H22A . . 0.9700 no
C3A H32A . . 0.9700 no
C3A H31A . . 0.9700 no
C4A H4A . . 0.9800 no
C5A H51A . . 0.9700 no
C5A H52A . . 0.9700 no
C6A H61A . . 0.9700 no
C6A H62A . . 0.9700 no
C1 C2 . . 1.389(2) no
C1 C6 . . 1.389(2) no
C1 C11 . . 1.520(3) no
C2 C3 . . 1.384(3) no
C3 C4 . . 1.379(2) no
C4 C5 . . 1.376(3) no
C5 C6 . . 1.380(3) no
C2 H2 . . 0.9300 no
C4 H4 . . 0.9300 no
C6 H6 . . 0.9300 no

loop_
_geom_hbond_atom_site_label_D
_geom_hbond_atom_site_label_H
_geom_hbond_atom_site_label_A
_geom_hbond_site_symmetry_A
_geom_hbond_distance_DH
_geom_hbond_distance_HA
_geom_hbond_distance_DA
_geom_hbond_angle_DHA
_geom_hbond_publ_flag
N1A H11A O11 1_455 0.947(18) 1.925(18) 2.822(2) 157.4(15) yes
N1A H12A O12 . 0.96(2) 1.74(2) 2.696(2) 173(2) yes
N41A H41A O51 2_765 0.87(2) 2.37(2) 3.141(2) 147.5(18) yes
N41A H42A O41A 2_575 0.89(2) 1.99(2) 2.877(2) 175.8(17) yes

loop_
_geom_torsion_atom_site_label_1
_geom_torsion_atom_site_label_2
_geom_torsion_atom_site_label_3
_geom_torsion_atom_site_label_4
_geom_torsion_site_symmetry_1
_geom_torsion_site_symmetry_2
_geom_torsion_site_symmetry_3
_geom_torsion_site_symmetry_4
_geom_torsion
_geom_torsion_publ_flag
C6A N1A C2A C3A . . . . -58.9(2) no
C2A N1A C6A C5A . . . . 58.87(19) no
O31 N3 C3 C2 . . . . 2.1(2) no
O31 N3 C3 C4 . . . . -174.46(16) no
O32 N3 C3 C2 . . . . -178.67(16) no
O32 N3 C3 C4 . . . . 4.8(2) no
O52 N5 C5 C4 . . . . 168.85(16) no
O52 N5 C5 C6 . . . . -8.8(2) no
O51 N5 C5 C6 . . . . 170.81(15) no
O51 N5 C5 C4 . . . . -11.6(2) no
N1A C2A C3A C4A . . . . 56.79(19) no
C2A C3A C4A C5A . . . . -55.30(18) no
C2A C3A C4A C41A . . . . -178.92(14) no
C41A C4A C5A C6A . . . . 178.08(15) no
C3A C4A C41A O41A . . . . 95.34(18) no
C3A C4A C41A N41A . . . . -83.34(19) no
C5A C4A C41A O41A . . . . -27.3(2) no
C5A C4A C41A N41A . . . . 153.99(16) no
C3A C4A C5A C6A . . . . 55.18(19) no
C4A C5A C6A N1A . . . . -56.93(19) no
C6 C1 C2 C3 . . . . 0.9(2) no
C11 C1 C2 C3 . . . . 178.26(15) no
C2 C1 C6 C5 . . . . -0.6(2) no
C11 C1 C6 C5 . . . . -177.95(15) no
C2 C1 C11 O11 . . . . 175.83(15) no
C2 C1 C11 O12 . . . . -4.5(2) no
C6 C1 C11 O11 . . . . -6.8(2) no
C6 C1 C11 O12 . . . . 172.89(15) no
C1 C2 C3 N3 . . . . -176.96(14) no
C1 C2 C3 C4 . . . . -0.6(2) no
N3 C3 C4 C5 . . . . 176.32(15) no
C2 C3 C4 C5 . . . . -0.1(2) no
C3 C4 C5 N5 . . . . -177.09(15) no
C3 C4 C5 C6 . . . . 0.4(3) no
N5 C5 C6 C1 . . . . 177.41(14) no
C4 C5 C6 C1 . . . . -0.1(3) no
